data_7055619
loop_
_publ_author_name
'Dong, Wen-Kui'
'Ma, Jian-Chun'
'Zhu, Li-Chun'
'Zhang, Yang'

_publ_section_title
;
 Nine self-assembled nickel(ii)--lanthanide(iii) heterometallic complexes
 constructed from a Salamo-type bisoxime and bearing a N- or O-donor
 auxiliary ligand: syntheses, structures and magnetic properties
;
_journal_issue 8
_journal_name_full 'New J. Chem.'
_journal_page_first 6998
_journal_paper_doi 10.1039/C6NJ00855K
_journal_volume 40
_journal_year 2016
_chemical_formula_moiety 'C29 H30 La N7 Ni O16'
_chemical_formula_sum 'C29 H30 La N7 Ni O16'
_chemical_formula_weight 930.22
_chemical_name_systematic
; 
 ? 
;
_space_group_IT_number 4
_symmetry_cell_setting monoclinic
_symmetry_space_group_name_Hall 'P 2yb'
_symmetry_space_group_name_H-M 'P 1 21 1'
_atom_sites_solution_hydrogens geom
_atom_sites_solution_primary direct
_atom_sites_solution_secondary difmap
_audit_creation_method SHELXL-97
_audit_update_record
;
2015-11-01 deposited with the CCDC.
2016-06-08 downloaded from the CCDC.
;
_cell_angle_alpha 90.00
_cell_angle_beta 115.830(3)
_cell_angle_gamma 90.00
_cell_formula_units_Z 2
_cell_length_a 11.392(3)
_cell_length_b 15.729(4)
_cell_length_c 11.421(3)
_cell_measurement_reflns_used 8283
_cell_measurement_temperature 296(2)
_cell_measurement_theta_max 27.60
_cell_measurement_theta_min 2.37
_cell_volume 1842.0(8)
_computing_cell_refinement 'Bruker SMART'
_computing_data_collection 'Bruker SMART'
_computing_data_reduction 'Bruker SAINT'
_computing_molecular_graphics 'Bruker SHELXTL'
_computing_publication_material 'Bruker SHELXTL'
_computing_structure_refinement 'SHELXL-97 (Sheldrick, 1997)'
_computing_structure_solution 'SHELXS-97 (Sheldrick, 1990)'
_diffrn_ambient_temperature 296(2)
_diffrn_measured_fraction_theta_full 0.992
_diffrn_measured_fraction_theta_max 0.992
_diffrn_measurement_device_type 'CCD area detector'
_diffrn_measurement_method 'phi and omega scans'
_diffrn_radiation_monochromator graphite
_diffrn_radiation_source 'fine-focus sealed tube'
_diffrn_radiation_type MoK\a
_diffrn_radiation_wavelength 0.71073
_diffrn_reflns_av_R_equivalents 0.0435
_diffrn_reflns_av_sigmaI/netI 0.0635
_diffrn_reflns_limit_h_max 13
_diffrn_reflns_limit_h_min -13
_diffrn_reflns_limit_k_max 18
_diffrn_reflns_limit_k_min -13
_diffrn_reflns_limit_l_max 13
_diffrn_reflns_limit_l_min -13
_diffrn_reflns_number 12288
_diffrn_reflns_theta_full 25.01
_diffrn_reflns_theta_max 25.01
_diffrn_reflns_theta_min 1.98
_exptl_absorpt_coefficient_mu 1.735
_exptl_absorpt_correction_T_max 0.7340
_exptl_absorpt_correction_T_min 0.6809
_exptl_absorpt_correction_type multi-scan
_exptl_absorpt_process_details sadabs
_exptl_crystal_colour green
_exptl_crystal_density_diffrn 1.677
_exptl_crystal_density_method 'not measured'
_exptl_crystal_description block-like
_exptl_crystal_F_000 932
_exptl_crystal_size_max 0.24
_exptl_crystal_size_mid 0.22
_exptl_crystal_size_min 0.19
_refine_diff_density_max 1.643
_refine_diff_density_min -1.843
_refine_diff_density_rms 0.242
_refine_ls_abs_structure_details 'Flack H D (1983), Acta Cryst. A39, 876-881'
_refine_ls_abs_structure_Flack 0.15(3)
_refine_ls_extinction_method none
_refine_ls_goodness_of_fit_ref 1.135
_refine_ls_hydrogen_treatment constr
_refine_ls_matrix_type full
_refine_ls_number_parameters 491
_refine_ls_number_reflns 5371
_refine_ls_number_restraints 14
_refine_ls_restrained_S_all 1.138
_refine_ls_R_factor_all 0.0638
_refine_ls_R_factor_gt 0.0604
_refine_ls_shift/su_max 0.000
_refine_ls_shift/su_mean 0.000
_refine_ls_structure_factor_coef Fsqd
_refine_ls_weighting_details 'calc w=1/[\s^2^(Fo^2^)+(0.1420P)^2^+0.0000P] where P=(Fo^2^+2Fc^2^)/3'
_refine_ls_weighting_scheme calc
_refine_ls_wR_factor_gt 0.1800
_refine_ls_wR_factor_ref 0.1870
_reflns_number_gt 5103
_reflns_number_total 5371
_reflns_threshold_expression >2sigma(I)
_cod_data_source_file c6nj00855k1.cif
_cod_data_source_block mo_20141219lzd573_0m
_cod_depositor_comments
;
The following automatic conversions were performed:

'_symmetry_cell_setting' value 'Monoclinic' changed to 'monoclinic'
according to
/usr/data/users/saulius/crontab/automatic-downloads/rss-feeds/RSC/lib/dictionaries/cif_core.dic
dictionary named 'cif_core.dic' version 2.4.2 from 2011-04-26.

Automatic conversion script
Id: cif_fix_values 4268 2015-11-12 08:31:59Z antanas 

 Adding full bibliography for 7055617--7055625.cif.
;
_cod_original_cell_volume 1842.1(7)
_cod_original_sg_symbol_H-M 'P2(1)   '
_cod_database_code 7055619

loop_
_symmetry_equiv_pos_as_xyz
'x, y, z'
'-x, y+1/2, -z'

loop_
_atom_site_label
_atom_site_type_symbol
_atom_site_fract_x
_atom_site_fract_y
_atom_site_fract_z
_atom_site_U_iso_or_equiv
_atom_site_adp_type
_atom_site_occupancy
_atom_site_symmetry_multiplicity
_atom_site_calc_flag
_atom_site_refinement_flags
C1 C 0.2677(11) 0.6033(7) 0.2681(10) 0.031(2) Uani 1 1 d .
C2 C 0.1671(10) 0.5450(7) 0.1863(10) 0.032(2) Uani 1 1 d .
C3 C 0.1998(13) 0.4702(8) 0.1475(13) 0.046(3) Uani 1 1 d .
H3 H 0.1349 0.4325 0.0962 0.055 Uiso 1 1 calc R
C4 C 0.3335(13) 0.4499(8) 0.1856(14) 0.050(3) Uani 1 1 d .
H4 H 0.3555 0.3994 0.1578 0.060 Uiso 1 1 calc R
C5 C 0.4266(12) 0.5029(7) 0.2607(13) 0.042(3) Uani 1 1 d .
H5 H 0.5134 0.4888 0.2851 0.050 Uiso 1 1 calc R
C6 C 0.3961(10) 0.5817(7) 0.3052(10) 0.029(2) Uani 1 1 d .
C7 C 0.5023(11) 0.6303(8) 0.3928(10) 0.039(3) Uani 1 1 d .
H7 H 0.5828 0.6032 0.4321 0.047 Uiso 1 1 calc R
C8 C 0.6370(18) 0.8157(11) 0.5604(16) 0.072(4) Uani 1 1 d DU
H8A H 0.7144 0.8170 0.6429 0.087 Uiso 1 1 calc R
H8B H 0.5639 0.8242 0.5813 0.087 Uiso 1 1 calc R
C9 C 0.6437(17) 0.8938(10) 0.4931(16) 0.077(5) Uani 1 1 d D
H9A H 0.7228 0.8918 0.4810 0.093 Uiso 1 1 calc R
H9B H 0.6516 0.9416 0.5498 0.093 Uiso 1 1 calc R
C10 C 0.3494(12) 0.9717(7) 0.3256(11) 0.043(3) Uani 1 1 d .
H10 H 0.3966 1.0194 0.3234 0.051 Uiso 1 1 calc R
C11 C 0.2112(12) 0.9837(7) 0.2842(11) 0.039(2) Uani 1 1 d .
C12 C 0.1658(17) 1.0702(9) 0.2658(13) 0.058(4) Uani 1 1 d .
H12 H 0.2269 1.1133 0.2819 0.070 Uiso 1 1 calc R
C13 C 0.0499(17) 1.0911(9) 0.2296(16) 0.062(4) Uani 1 1 d .
H13 H 0.0265 1.1482 0.2215 0.075 Uiso 1 1 calc R
C14 C -0.0121(11) 0.9405(8) 0.2164(10) 0.037(3) Uani 1 1 d .
C15 C 0.1212(11) 0.9167(7) 0.2629(9) 0.032(2) Uani 1 1 d .
C16 C -0.0559(13) 0.5115(10) 0.0792(15) 0.057(3) Uani 1 1 d .
H16A H -0.0645 0.5110 -0.0082 0.086 Uiso 1 1 calc R
H16B H -0.1373 0.5282 0.0786 0.086 Uiso 1 1 calc R
H16C H -0.0328 0.4557 0.1162 0.086 Uiso 1 1 calc R
C17 C -0.2251(14) 0.8903(12) 0.1798(16) 0.063(4) Uani 1 1 d .
H17A H -0.2213 0.9386 0.2326 0.095 Uiso 1 1 calc R
H17B H -0.2578 0.8421 0.2078 0.095 Uiso 1 1 calc R
H17C H -0.2819 0.9026 0.0905 0.095 Uiso 1 1 calc R
C18 C 0.2940(10) 0.8535(7) 0.5813(9) 0.030(2) Uani 1 1 d .
H18 H 0.2649 0.9011 0.5280 0.036 Uiso 1 1 calc R
C19 C 0.2912(10) 0.8546(7) 0.7003(10) 0.031(2) Uani 1 1 d .
H19 H 0.2569 0.9014 0.7244 0.037 Uiso 1 1 calc R
C20 C 0.3384(8) 0.7876(7) 0.7835(9) 0.029(2) Uani 1 1 d .
C21 C 0.3846(11) 0.7167(10) 0.7407(9) 0.042(2) Uani 1 1 d .
H21 H 0.4171 0.6687 0.7925 0.051 Uiso 1 1 calc R
C22 C 0.3791(10) 0.7223(9) 0.6178(9) 0.041(2) Uani 1 1 d .
H22 H 0.4086 0.6753 0.5889 0.049 Uiso 1 1 calc R
C23 C 0.4460(11) 0.7613(8) 1.1447(11) 0.041(3) Uani 1 1 d .
H23 H 0.5214 0.7468 1.2181 0.049 Uiso 1 1 calc R
C24 C 0.4487(10) 0.7616(8) 1.0242(10) 0.036(2) Uani 1 1 d .
H24 H 0.5245 0.7465 1.0177 0.043 Uiso 1 1 calc R
C25 C 0.3386(9) 0.7844(8) 0.9141(9) 0.030(2) Uani 1 1 d .
C26 C 0.2267(10) 0.8046(8) 0.9283(10) 0.037(2) Uani 1 1 d .
H26 H 0.1498 0.8199 0.8572 0.044 Uiso 1 1 calc R
C27 C 0.2344(9) 0.8011(8) 1.0533(10) 0.033(2) Uani 1 1 d .
H27 H 0.1589 0.8139 1.0620 0.040 Uiso 1 1 calc R
C28 C 0.124(3) 0.5523(12) 0.515(2) 0.096(7) Uani 1 1 d .
H28A H 0.0619 0.5314 0.5446 0.143 Uiso 1 1 calc R
H28B H 0.2102 0.5481 0.5849 0.143 Uiso 1 1 calc R
H28C H 0.1185 0.5191 0.4428 0.143 Uiso 1 1 calc R
C42 C -0.0520(14) 1.0232(9) 0.1992(13) 0.051(3) Uani 1 1 d .
H42 H -0.1396 1.0371 0.1696 0.061 Uiso 1 1 calc R
La1 La 0.00282(4) 0.71634(5) 0.26468(4) 0.0301(2) Uani 1 1 d .
N1 N 0.4983(6) 0.7088(7) 0.4237(6) 0.0277(16) Uani 1 1 d .
N2 N 0.4132(8) 0.9029(6) 0.3647(8) 0.034(2) Uani 1 1 d .
N3 N 0.3375(8) 0.7856(6) 0.5390(8) 0.0294(17) Uani 1 1 d .
N4 N 0.3372(8) 0.7816(6) 1.1590(8) 0.0309(17) Uani 1 1 d .
N5 N -0.0021(10) 0.8052(7) 0.5548(11) 0.049(3) Uani 1 1 d .
N6 N -0.1653(10) 0.7336(7) -0.0309(9) 0.048(3) Uani 1 1 d .
N7 N -0.2246(15) 0.6253(12) 0.2784(16) 0.080(5) Uani 1 1 d .
Ni1 Ni 0.33413(11) 0.78365(7) 0.34829(10) 0.0246(3) Uani 1 1 d .
O1 O 0.6267(10) 0.7338(8) 0.5197(11) 0.095(5) Uani 1 1 d .
O2 O 0.5384(10) 0.9098(8) 0.3716(12) 0.070(3) Uani 1 1 d .
O3 O 0.2278(7) 0.6749(5) 0.3014(7) 0.0292(15) Uani 1 1 d .
O4 O 0.1507(7) 0.8366(5) 0.2759(6) 0.0271(14) Uani 1 1 d .
O5 O -0.0966(7) 0.8718(6) 0.1924(8) 0.0411(18) Uani 1 1 d .
O6 O 0.0435(8) 0.5706(5) 0.1554(8) 0.0416(18) Uani 1 1 d .
O7 O -0.0451(9) 0.7485(7) 0.0195(9) 0.057(2) Uani 1 1 d .
O8 O -0.2094(9) 0.7060(8) 0.0497(9) 0.063(3) Uani 1 1 d .
O9 O -0.2379(11) 0.7447(7) -0.1447(9) 0.074(3) Uani 1 1 d .
O10 O -0.2131(10) 0.7016(7) 0.2958(11) 0.065(3) Uani 1 1 d .
O11 O -0.1448(11) 0.5836(7) 0.2588(12) 0.067(3) Uani 1 1 d .
O12 O -0.3394(18) 0.5965(14) 0.259(2) 0.119(6) Uani 1 1 d U
O13 O 0.0031(9) 0.8130(6) 0.4486(9) 0.050(2) Uani 1 1 d .
O14 O -0.0379(13) 0.8672(9) 0.6010(13) 0.081(3) Uani 1 1 d .
O15 O 0.0229(11) 0.7393(7) 0.6167(10) 0.065(3) Uani 1 1 d .
O16 O 0.0954(10) 0.6396(6) 0.4766(9) 0.057(2) Uani 1 1 d .
H16D H 0.0455 0.6543 0.5108 0.069 Uiso 1 1 d R

loop_
_atom_site_aniso_label
_atom_site_aniso_U_11
_atom_site_aniso_U_22
_atom_site_aniso_U_33
_atom_site_aniso_U_23
_atom_site_aniso_U_13
_atom_site_aniso_U_12
C1 0.038(6) 0.026(5) 0.030(5) -0.002(4) 0.016(4) 0.002(4)
C2 0.036(5) 0.028(5) 0.033(5) 0.001(4) 0.017(4) -0.005(4)
C3 0.052(7) 0.033(6) 0.050(7) -0.009(5) 0.019(6) 0.003(5)
C4 0.060(7) 0.031(6) 0.068(8) -0.012(6) 0.037(7) 0.005(6)
C5 0.048(6) 0.031(6) 0.059(7) 0.001(5) 0.035(6) 0.003(5)
C6 0.038(5) 0.025(5) 0.031(5) 0.003(4) 0.021(4) 0.012(4)
C7 0.039(6) 0.050(7) 0.028(5) 0.007(5) 0.014(4) 0.016(5)
C8 0.070(8) 0.076(8) 0.058(7) 0.000(6) 0.017(6) -0.020(7)
C9 0.061(9) 0.082(12) 0.064(9) -0.013(9) 0.006(7) 0.004(8)
C10 0.059(7) 0.029(6) 0.040(6) -0.009(5) 0.022(6) -0.017(5)
C11 0.053(7) 0.030(5) 0.033(5) 0.004(4) 0.018(5) -0.005(5)
C12 0.087(11) 0.037(7) 0.049(7) 0.003(5) 0.027(7) -0.004(7)
C13 0.090(11) 0.031(7) 0.082(10) 0.009(7) 0.052(9) 0.030(7)
C14 0.045(6) 0.041(7) 0.026(5) 0.005(4) 0.017(4) 0.007(5)
C15 0.046(6) 0.030(5) 0.017(4) 0.003(4) 0.010(4) 0.002(5)
C16 0.044(7) 0.055(8) 0.066(8) -0.020(7) 0.018(6) -0.013(6)
C17 0.045(7) 0.080(11) 0.065(9) 0.014(8) 0.025(7) 0.009(7)
C18 0.038(5) 0.029(5) 0.017(4) 0.006(4) 0.007(4) -0.004(4)
C19 0.036(5) 0.032(5) 0.029(5) 0.000(4) 0.018(4) -0.002(4)
C20 0.028(4) 0.040(6) 0.021(4) 0.005(4) 0.012(4) 0.001(4)
C21 0.065(6) 0.044(6) 0.028(4) 0.004(7) 0.029(4) 0.012(7)
C22 0.055(6) 0.046(6) 0.029(4) 0.011(6) 0.025(4) 0.022(7)
C23 0.044(6) 0.057(7) 0.031(5) -0.002(5) 0.025(5) -0.007(5)
C24 0.029(5) 0.058(7) 0.024(5) 0.004(4) 0.014(4) 0.010(5)
C25 0.033(5) 0.047(6) 0.020(4) -0.003(4) 0.021(4) -0.003(5)
C26 0.036(5) 0.053(7) 0.023(5) 0.005(4) 0.015(4) 0.010(5)
C27 0.029(5) 0.049(7) 0.029(5) -0.001(4) 0.018(4) 0.005(4)
C28 0.17(2) 0.045(9) 0.095(14) 0.000(9) 0.074(15) 0.009(11)
C42 0.051(7) 0.051(8) 0.051(7) 0.002(6) 0.024(6) 0.015(6)
La1 0.0280(3) 0.0339(3) 0.0299(3) -0.0017(3) 0.0140(2) -0.0014(2)
N1 0.022(3) 0.039(5) 0.018(3) -0.002(4) 0.005(3) 0.003(4)
N2 0.028(4) 0.049(6) 0.022(4) -0.004(4) 0.010(3) -0.011(4)
N3 0.039(4) 0.033(4) 0.024(4) 0.001(3) 0.021(3) -0.003(4)
N4 0.035(4) 0.038(5) 0.025(4) -0.004(3) 0.018(4) -0.003(4)
N5 0.045(5) 0.045(6) 0.056(7) -0.006(5) 0.021(5) -0.003(4)
N6 0.052(6) 0.041(7) 0.039(5) -0.008(4) 0.011(4) 0.001(4)
N7 0.076(9) 0.089(12) 0.087(10) -0.026(8) 0.048(8) -0.045(9)
Ni1 0.0281(6) 0.0290(6) 0.0166(5) 0.0002(4) 0.0096(5) -0.0015(5)
O1 0.051(5) 0.076(9) 0.085(7) -0.037(7) -0.038(5) 0.029(6)
O2 0.059(6) 0.071(7) 0.083(8) 0.020(6) 0.036(6) -0.014(5)
O3 0.033(4) 0.029(4) 0.031(3) -0.008(3) 0.019(3) -0.001(3)
O4 0.036(4) 0.031(4) 0.019(3) 0.003(3) 0.016(3) 0.004(3)
O5 0.037(4) 0.046(5) 0.042(4) 0.003(3) 0.019(3) 0.011(4)
O6 0.039(4) 0.034(4) 0.048(4) -0.009(3) 0.015(4) -0.003(3)
O7 0.050(5) 0.068(7) 0.043(5) 0.007(4) 0.012(4) -0.002(4)
O8 0.058(5) 0.074(7) 0.050(5) -0.010(5) 0.016(4) -0.022(6)
O9 0.089(7) 0.068(7) 0.037(5) 0.003(4) 0.001(5) 0.025(6)
O10 0.063(5) 0.063(8) 0.084(7) -0.023(6) 0.047(5) -0.016(5)
O11 0.076(7) 0.063(7) 0.093(8) -0.006(6) 0.067(7) -0.008(6)
O12 0.102(8) 0.134(10) 0.143(10) -0.019(7) 0.074(7) -0.029(7)
O13 0.061(5) 0.050(5) 0.037(4) -0.004(4) 0.020(4) -0.002(4)
O14 0.092(8) 0.082(8) 0.082(8) -0.015(6) 0.050(7) 0.015(7)
O15 0.090(7) 0.059(7) 0.055(5) 0.014(4) 0.040(5) -0.001(5)
O16 0.074(6) 0.054(6) 0.048(5) 0.014(4) 0.031(5) 0.021(5)

loop_
_atom_type_symbol
_atom_type_description
_atom_type_scat_dispersion_real
_atom_type_scat_dispersion_imag
_atom_type_scat_source
C C 0.0033 0.0016 'International Tables Vol C Tables 4.2.6.8 and 6.1.1.4'
H H 0.0000 0.0000 'International Tables Vol C Tables 4.2.6.8 and 6.1.1.4'
N N 0.0061 0.0033 'International Tables Vol C Tables 4.2.6.8 and 6.1.1.4'
O O 0.0106 0.0060 'International Tables Vol C Tables 4.2.6.8 and 6.1.1.4'
Ni Ni 0.3393 1.1124 'International Tables Vol C Tables 4.2.6.8 and 6.1.1.4'
La La -0.2871 2.4523 'International Tables Vol C Tables 4.2.6.8 and 6.1.1.4'

loop_
_geom_angle_atom_site_label_1
_geom_angle_atom_site_label_2
_geom_angle_atom_site_label_3
_geom_angle
_geom_angle_site_symmetry_3
O3 C1 C6 124.8(10) .
O3 C1 C2 116.6(10) .
C6 C1 C2 118.6(10) .
O6 C2 C3 124.8(10) .
O6 C2 C1 114.9(9) .
C3 C2 C1 120.2(10) .
C2 C3 C4 120.0(11) .
C2 C3 H3 120.0 .
C4 C3 H3 120.0 .
C5 C4 C3 120.2(11) .
C5 C4 H4 119.9 .
C3 C4 H4 119.9 .
C4 C5 C6 121.4(11) .
C4 C5 H5 119.3 .
C6 C5 H5 119.3 .
C1 C6 C7 123.4(9) .
C1 C6 C5 119.5(10) .
C7 C6 C5 116.9(10) .
N1 C7 C6 126.2(10) .
N1 C7 H7 116.9 .
C6 C7 H7 116.9 .
O1 C8 C9 129.1(17) .
O1 C8 H8A 105.0 .
C9 C8 H8A 105.0 .
O1 C8 H8B 105.0 .
C9 C8 H8B 105.0 .
H8A C8 H8B 105.9 .
C8 C9 O2 116.8(14) .
C8 C9 H9A 108.1 .
O2 C9 H9A 108.1 .
C8 C9 H9B 108.1 .
O2 C9 H9B 108.1 .
H9A C9 H9B 107.3 .
N2 C10 C11 126.9(10) .
N2 C10 H10 116.5 .
C11 C10 H10 116.5 .
C15 C11 C12 119.5(12) .
C15 C11 C10 124.3(11) .
C12 C11 C10 116.3(11) .
C13 C12 C11 124.1(14) .
C13 C12 H12 118.0 .
C11 C12 H12 118.0 .
C12 C13 C42 119.4(13) .
C12 C13 H13 120.3 .
C42 C13 H13 120.3 .
C42 C14 O5 123.6(11) .
C42 C14 C15 122.7(12) .
O5 C14 C15 113.7(10) .
O4 C15 C11 124.9(10) .
O4 C15 C14 118.7(10) .
C11 C15 C14 116.3(10) .
O6 C16 H16A 109.5 .
O6 C16 H16B 109.5 .
H16A C16 H16B 109.5 .
O6 C16 H16C 109.5 .
H16A C16 H16C 109.5 .
H16B C16 H16C 109.5 .
O5 C17 H17A 109.5 .
O5 C17 H17B 109.5 .
H17A C17 H17B 109.5 .
O5 C17 H17C 109.5 .
H17A C17 H17C 109.5 .
H17B C17 H17C 109.5 .
N3 C18 C19 122.3(9) .
N3 C18 H18 118.9 .
C19 C18 H18 118.9 .
C20 C19 C18 120.6(10) .
C20 C19 H19 119.7 .
C18 C19 H19 119.7 .
C19 C20 C21 117.6(9) .
C19 C20 C25 123.5(10) .
C21 C20 C25 118.8(9) .
C22 C21 C20 116.3(12) .
C22 C21 H21 121.8 .
C20 C21 H21 121.8 .
N3 C22 C21 126.9(12) .
N3 C22 H22 116.5 .
C21 C22 H22 116.5 .
N4 C23 C24 122.2(10) .
N4 C23 H23 118.9 .
C24 C23 H23 118.9 .
C23 C24 C25 120.0(9) .
C23 C24 H24 120.0 .
C25 C24 H24 120.0 .
C26 C25 C24 117.9(8) .
C26 C25 C20 120.4(9) .
C24 C25 C20 121.7(9) .
C25 C26 C27 117.3(9) .
C25 C26 H26 121.3 .
C27 C26 H26 121.3 .
N4 C27 C26 126.1(9) .
N4 C27 H27 116.9 .
C26 C27 H27 116.9 .
O16 C28 H28A 109.5 .
O16 C28 H28B 109.5 .
H28A C28 H28B 109.5 .
O16 C28 H28C 109.5 .
H28A C28 H28C 109.5 .
H28B C28 H28C 109.5 .
C14 C42 C13 117.9(12) .
C14 C42 H42 121.0 .
C13 C42 H42 121.0 .
O16 La1 O3 75.0(3) .
O16 La1 O4 109.1(3) .
O3 La1 O4 64.5(2) .
O16 La1 O8 135.6(4) .
O3 La1 O8 127.4(3) .
O4 La1 O8 115.2(3) .
O16 La1 O13 69.3(3) .
O3 La1 O13 112.3(3) .
O4 La1 O13 75.6(3) .
O8 La1 O13 118.4(3) .
O16 La1 O10 81.5(4) .
O3 La1 O10 154.4(3) .
O4 La1 O10 134.9(3) .
O8 La1 O10 65.4(3) .
O13 La1 O10 67.4(3) .
O16 La1 O7 157.2(3) .
O3 La1 O7 87.2(3) .
O4 La1 O7 74.6(3) .
O8 La1 O7 48.4(3) .
O13 La1 O7 132.0(3) .
O10 La1 O7 112.5(3) .
O16 La1 O11 68.9(4) .
O3 La1 O11 113.0(3) .
O4 La1 O11 177.3(3) .
O8 La1 O11 67.0(4) .
O13 La1 O11 105.0(3) .
O10 La1 O11 47.2(3) .
O7 La1 O11 106.6(3) .
O16 La1 O5 133.4(3) .
O3 La1 O5 123.9(2) .
O4 La1 O5 60.6(2) .
O8 La1 O5 70.7(3) .
O13 La1 O5 64.1(3) .
O10 La1 O5 80.1(3) .
O7 La1 O5 68.6(3) .
O11 La1 O5 122.1(3) .
O16 La1 O6 87.3(3) .
O3 La1 O6 59.6(2) .
O4 La1 O6 114.3(2) .
O8 La1 O6 77.8(3) .
O13 La1 O6 156.6(3) .
O10 La1 O6 109.8(3) .
O7 La1 O6 71.2(3) .
O11 La1 O6 64.1(3) .
O5 La1 O6 139.2(3) .
O16 La1 N7 74.3(4) .
O3 La1 N7 135.0(4) .
O4 La1 N7 158.4(4) .
O8 La1 N7 63.4(4) .
O13 La1 N7 86.2(4) .
O10 La1 N7 23.5(4) .
O7 La1 N7 110.9(4) .
O11 La1 N7 23.7(4) .
O5 La1 N7 101.1(4) .
O6 La1 N7 86.9(4) .
C7 N1 O1 108.8(8) .
C7 N1 Ni1 124.6(7) .
O1 N1 Ni1 126.6(8) .
C10 N2 O2 111.5(9) .
C10 N2 Ni1 125.7(7) .
O2 N2 Ni1 118.2(7) .
C22 N3 C18 116.2(8) .
C22 N3 Ni1 122.3(7) .
C18 N3 Ni1 121.5(7) .
C27 N4 C23 116.4(9) .
C27 N4 Ni1 121.4(6) 1_556
C23 N4 Ni1 122.2(7) 1_556
O15 N5 O14 117.0(13) .
O15 N5 O13 123.4(12) .
O14 N5 O13 119.6(12) .
O9 N6 O7 124.3(12) .
O9 N6 O8 120.9(11) .
O7 N6 O8 114.8(10) .
O10 N7 O11 121.7(13) .
O10 N7 O12 113.4(18) .
O11 N7 O12 123.7(17) .
O10 N7 La1 60.4(7) .
O11 N7 La1 61.3(7) .
O12 N7 La1 166.2(16) .
O3 Ni1 O4 81.4(3) .
O3 Ni1 N2 169.1(3) .
O4 Ni1 N2 89.7(3) .
O3 Ni1 N1 87.5(3) .
O4 Ni1 N1 168.3(4) .
N2 Ni1 N1 101.7(4) .
O3 Ni1 N3 91.4(3) .
O4 Ni1 N3 88.2(3) .
N2 Ni1 N3 94.6(3) .
N1 Ni1 N3 88.4(3) .
O3 Ni1 N4 89.5(3) 1_554
O4 Ni1 N4 93.4(3) 1_554
N2 Ni1 N4 84.7(3) 1_554
N1 Ni1 N4 90.1(3) 1_554
N3 Ni1 N4 178.2(3) 1_554
C8 O1 N1 115.2(11) .
N2 O2 C9 116.8(11) .
C1 O3 Ni1 123.4(6) .
C1 O3 La1 128.8(6) .
Ni1 O3 La1 106.0(3) .
C15 O4 Ni1 127.4(7) .
C15 O4 La1 126.5(7) .
Ni1 O4 La1 105.0(3) .
C14 O5 C17 116.7(11) .
C14 O5 La1 119.1(6) .
C17 O5 La1 119.5(9) .
C2 O6 C16 115.1(9) .
C2 O6 La1 119.4(6) .
C16 O6 La1 125.0(7) .
N6 O7 La1 97.4(7) .
N6 O8 La1 99.2(6) .
N7 O10 La1 96.0(9) .
N7 O11 La1 95.0(9) .
N5 O13 La1 138.4(8) .
C28 O16 La1 135.0(10) .
C28 O16 H16D 103.0 .
La1 O16 H16D 103.2 .

loop_
_geom_bond_atom_site_label_1
_geom_bond_atom_site_label_2
_geom_bond_distance
_geom_bond_site_symmetry_2
C1 O3 1.330(13) .
C1 C6 1.377(15) .
C1 C2 1.447(15) .
C2 O6 1.354(13) .
C2 C3 1.366(16) .
C3 C4 1.426(19) .
C3 H3 0.9300 .
C4 C5 1.328(19) .
C4 H4 0.9300 .
C5 C6 1.437(15) .
C5 H5 0.9300 .
C6 C7 1.413(17) .
C7 N1 1.290(17) .
C7 H7 0.9300 .
C8 O1 1.36(2) .
C8 C9 1.468(10) .
C8 H8A 0.9700 .
C8 H8B 0.9700 .
C9 O2 1.406(19) .
C9 H9A 0.9700 .
C9 H9B 0.9700 .
C10 N2 1.272(16) .
C10 C11 1.445(17) .
C10 H10 0.9300 .
C11 C15 1.416(16) .
C11 C12 1.439(19) .
C12 C13 1.24(2) .
C12 H12 0.9300 .
C13 C42 1.50(2) .
C13 H13 0.9300 .
C14 C42 1.362(19) .
C14 O5 1.393(16) .
C14 C15 1.423(15) .
C15 O4 1.295(13) .
C16 O6 1.430(15) .
C16 H16A 0.9600 .
C16 H16B 0.9600 .
C16 H16C 0.9600 .
C17 O5 1.436(15) .
C17 H17A 0.9600 .
C17 H17B 0.9600 .
C17 H17C 0.9600 .
C18 N3 1.352(14) .
C18 C19 1.374(14) .
C18 H18 0.9300 .
C19 C20 1.362(15) .
C19 H19 0.9300 .
C20 C21 1.409(18) .
C20 C25 1.491(12) .
C21 C22 1.381(12) .
C21 H21 0.9300 .
C22 N3 1.286(15) .
C22 H22 0.9300 .
C23 N4 1.356(13) .
C23 C24 1.390(14) .
C23 H23 0.9300 .
C24 C25 1.381(15) .
C24 H24 0.9300 .
C25 C26 1.391(14) .
C26 C27 1.393(14) .
C26 H26 0.9300 .
C27 N4 1.300(14) .
C27 H27 0.9300 .
C28 O16 1.43(2) .
C28 H28A 0.9600 .
C28 H28B 0.9600 .
C28 H28C 0.9600 .
C42 H42 0.9300 .
La1 O16 2.491(9) .
La1 O3 2.497(7) .
La1 O4 2.499(7) .
La1 O8 2.594(9) .
La1 O13 2.592(9) .
La1 O10 2.645(9) .
La1 O7 2.658(9) .
La1 O11 2.663(11) .
La1 O5 2.670(8) .
La1 O6 2.744(8) .
La1 N7 3.024(13) .
N1 O1 1.448(11) .
N1 Ni1 2.055(8) .
N2 O2 1.398(13) .
N2 Ni1 2.054(9) .
N3 Ni1 2.162(8) .
N4 Ni1 2.178(8) 1_556
N5 O15 1.217(15) .
N5 O14 1.258(16) .
N5 O13 1.246(14) .
N6 O9 1.212(14) .
N6 O7 1.254(13) .
N6 O8 1.300(14) .
N7 O10 1.21(2) .
N7 O11 1.22(2) .
N7 O12 1.31(2) .
Ni1 O3 2.029(7) .
Ni1 O4 2.059(7) .
Ni1 N4 2.178(8) 1_554
O16 H16D 0.8504 .

loop_
_geom_torsion_atom_site_label_1
_geom_torsion_atom_site_label_2
_geom_torsion_atom_site_label_3
_geom_torsion_atom_site_label_4
_geom_torsion
_geom_torsion_site_symmetry_1
_geom_torsion_site_symmetry_4
O3 C1 C2 O6 -1.0(13) . .
C6 C1 C2 O6 179.3(9) . .
O3 C1 C2 C3 179.8(10) . .
C6 C1 C2 C3 0.1(15) . .
O6 C2 C3 C4 179.8(11) . .
C1 C2 C3 C4 -1.1(18) . .
C2 C3 C4 C5 1(2) . .
C3 C4 C5 C6 0(2) . .
O3 C1 C6 C7 5.5(16) . .
C2 C1 C6 C7 -174.8(10) . .
O3 C1 C6 C5 -178.9(10) . .
C2 C1 C6 C5 0.8(15) . .
C4 C5 C6 C1 -0.7(18) . .
C4 C5 C6 C7 175.2(12) . .
C1 C6 C7 N1 -18.8(17) . .
C5 C6 C7 N1 165.4(11) . .
O1 C8 C9 O2 58(3) . .
N2 C10 C11 C15 -9.7(18) . .
N2 C10 C11 C12 169.6(12) . .
C15 C11 C12 C13 -1(2) . .
C10 C11 C12 C13 179.5(14) . .
C11 C12 C13 C42 -2(2) . .
C12 C11 C15 O4 179.7(10) . .
C10 C11 C15 O4 -1.0(16) . .
C12 C11 C15 C14 3.6(15) . .
C10 C11 C15 C14 -177.1(10) . .
C42 C14 C15 O4 -179.7(10) . .
O5 C14 C15 O4 1.3(13) . .
C42 C14 C15 C11 -3.4(15) . .
O5 C14 C15 C11 177.6(9) . .
N3 C18 C19 C20 2.9(15) . .
C18 C19 C20 C21 -2.5(15) . .
C18 C19 C20 C25 179.9(9) . .
C19 C20 C21 C22 0.7(16) . .
C25 C20 C21 C22 178.4(10) . .
C20 C21 C22 N3 0.8(19) . .
N4 C23 C24 C25 1.1(19) . .
C23 C24 C25 C26 -1.5(18) . .
C23 C24 C25 C20 178.5(11) . .
C19 C20 C25 C26 48.3(16) . .
C21 C20 C25 C26 -129.2(12) . .
C19 C20 C25 C24 -131.6(12) . .
C21 C20 C25 C24 50.8(15) . .
C24 C25 C26 C27 0.5(17) . .
C20 C25 C26 C27 -179.4(11) . .
C25 C26 C27 N4 0.9(19) . .
O5 C14 C42 C13 179.7(11) . .
C15 C14 C42 C13 0.7(18) . .
C12 C13 C42 C14 2(2) . .
C6 C7 N1 O1 178.0(11) . .
C6 C7 N1 Ni1 -1.3(15) . .
C11 C10 N2 O2 167.8(12) . .
C11 C10 N2 Ni1 12.4(16) . .
C21 C22 N3 C18 -0.4(18) . .
C21 C22 N3 Ni1 -179.5(10) . .
C19 C18 N3 C22 -1.4(15) . .
C19 C18 N3 Ni1 177.7(7) . .
C26 C27 N4 C23 -1.3(18) . .
C26 C27 N4 Ni1 177.7(10) . 1_556
C24 C23 N4 C27 0.3(17) . .
C24 C23 N4 Ni1 -178.7(9) . 1_556
O16 La1 N7 O10 105.0(11) . .
O3 La1 N7 O10 153.6(9) . .
O4 La1 N7 O10 2.8(18) . .
O8 La1 N7 O10 -89.0(11) . .
O13 La1 N7 O10 35.5(10) . .
O7 La1 N7 O10 -98.4(10) . .
O11 La1 N7 O10 178.1(18) . .
O5 La1 N7 O10 -27.3(11) . .
O6 La1 N7 O10 -166.9(11) . .
O16 La1 N7 O11 -73.1(10) . .
O3 La1 N7 O11 -24.5(12) . .
O4 La1 N7 O11 -175.3(8) . .
O8 La1 N7 O11 92.9(10) . .
O13 La1 N7 O11 -142.6(10) . .
O10 La1 N7 O11 -178.1(18) . .
O7 La1 N7 O11 83.5(11) . .
O5 La1 N7 O11 154.7(10) . .
O6 La1 N7 O11 15.0(10) . .
O16 La1 N7 O12 172(6) . .
O3 La1 N7 O12 -140(6) . .
O4 La1 N7 O12 70(6) . .
O8 La1 N7 O12 -22(6) . .
O13 La1 N7 O12 102(6) . .
O10 La1 N7 O12 67(6) . .
O7 La1 N7 O12 -32(6) . .
O11 La1 N7 O12 -115(6) . .
O5 La1 N7 O12 40(6) . .
O6 La1 N7 O12 -100(6) . .
C10 N2 Ni1 O3 30(2) . .
O2 N2 Ni1 O3 -124.2(16) . .
C10 N2 Ni1 O4 -5.5(9) . .
O2 N2 Ni1 O4 -159.5(8) . .
C10 N2 Ni1 N1 177.0(9) . .
O2 N2 Ni1 N1 23.0(8) . .
C10 N2 Ni1 N3 -93.6(9) . .
O2 N2 Ni1 N3 112.4(8) . .
C10 N2 Ni1 N4 88.0(9) . 1_554
O2 N2 Ni1 N4 -66.0(8) . 1_554
C7 N1 Ni1 O3 21.2(8) . .
O1 N1 Ni1 O3 -158.1(10) . .
C7 N1 Ni1 O4 39.5(18) . .
O1 N1 Ni1 O4 -139.7(15) . .
C7 N1 Ni1 N2 -152.9(8) . .
O1 N1 Ni1 N2 27.8(10) . .
C7 N1 Ni1 N3 112.7(8) . .
O1 N1 Ni1 N3 -66.6(10) . .
C7 N1 Ni1 N4 -68.3(8) . 1_554
O1 N1 Ni1 N4 112.5(10) . 1_554
C22 N3 Ni1 O3 54.9(9) . .
C18 N3 Ni1 O3 -124.1(7) . .
C22 N3 Ni1 O4 136.3(9) . .
C18 N3 Ni1 O4 -42.8(7) . .
C22 N3 Ni1 N2 -134.1(9) . .
C18 N3 Ni1 N2 46.8(8) . .
C22 N3 Ni1 N1 -32.6(9) . .
C18 N3 Ni1 N1 148.4(8) . .
C9 C8 O1 N1 -76(2) . .
C7 N1 O1 C8 179.4(14) . .
Ni1 N1 O1 C8 -1.2(18) . .
C10 N2 O2 C9 122.4(13) . .
Ni1 N2 O2 C9 -80.1(14) . .
C8 C9 O2 N2 49(2) . .
C6 C1 O3 Ni1 25.4(13) . .
C2 C1 O3 Ni1 -154.2(7) . .
C6 C1 O3 La1 -172.2(7) . .
C2 C1 O3 La1 8.1(13) . .
O4 Ni1 O3 C1 151.2(8) . .
N2 Ni1 O3 C1 115.5(16) . .
N1 Ni1 O3 C1 -32.5(8) . .
N3 Ni1 O3 C1 -120.9(8) . .
N4 Ni1 O3 C1 57.6(7) 1_554 .
O4 Ni1 O3 La1 -14.6(3) . .
N2 Ni1 O3 La1 -50.3(17) . .
N1 Ni1 O3 La1 161.7(3) . .
N3 Ni1 O3 La1 73.4(3) . .
N4 Ni1 O3 La1 -108.1(3) 1_554 .
O16 La1 O3 C1 88.2(8) . .
O4 La1 O3 C1 -151.6(8) . .
O8 La1 O3 C1 -48.4(9) . .
O13 La1 O3 C1 147.9(8) . .
O10 La1 O3 C1 64.1(11) . .
O7 La1 O3 C1 -77.3(8) . .
O11 La1 O3 C1 29.5(8) . .
O5 La1 O3 C1 -139.1(7) . .
O6 La1 O3 C1 -7.5(7) . .
N7 La1 O3 C1 39.9(9) . .
O16 La1 O3 Ni1 -107.0(4) . .
O4 La1 O3 Ni1 13.1(2) . .
O8 La1 O3 Ni1 116.3(4) . .
O13 La1 O3 Ni1 -47.4(4) . .
O10 La1 O3 Ni1 -131.2(6) . .
O7 La1 O3 Ni1 87.4(3) . .
O11 La1 O3 Ni1 -165.8(3) . .
O5 La1 O3 Ni1 25.6(4) . .
O6 La1 O3 Ni1 157.2(4) . .
N7 La1 O3 Ni1 -155.4(5) . .
C11 C15 O4 Ni1 7.0(13) . .
C14 C15 O4 Ni1 -177.0(6) . .
C11 C15 O4 La1 172.5(7) . .
C14 C15 O4 La1 -11.4(12) . .
O3 Ni1 O4 C15 -177.5(8) . .
N2 Ni1 O4 C15 -3.8(7) . .
N1 Ni1 O4 C15 164.0(12) . .
N3 Ni1 O4 C15 90.8(8) . .
N4 Ni1 O4 C15 -88.6(8) 1_554 .
O3 Ni1 O4 La1 14.5(3) . .
N2 Ni1 O4 La1 -171.8(3) . .
N1 Ni1 O4 La1 -4.0(15) . .
N3 Ni1 O4 La1 -77.2(3) . .
N4 Ni1 O4 La1 103.5(3) 1_554 .
O16 La1 O4 C15 -118.9(7) . .
O3 La1 O4 C15 179.0(7) . .
O8 La1 O4 C15 57.7(7) . .
O13 La1 O4 C15 -57.3(7) . .
O10 La1 O4 C15 -21.9(8) . .
O7 La1 O4 C15 84.7(7) . .
O5 La1 O4 C15 10.9(7) . .
O6 La1 O4 C15 145.3(7) . .
N7 La1 O4 C15 -23.4(13) . .
O16 La1 O4 Ni1 49.2(3) . .
O3 La1 O4 Ni1 -12.9(2) . .
O8 La1 O4 Ni1 -134.2(3) . .
O13 La1 O4 Ni1 110.9(3) . .
O10 La1 O4 Ni1 146.2(4) . .
O7 La1 O4 Ni1 -107.2(3) . .
O5 La1 O4 Ni1 179.0(4) . .
O6 La1 O4 Ni1 -46.6(3) . .
N7 La1 O4 Ni1 144.7(10) . .
C42 C14 O5 C17 -15.4(16) . .
C15 C14 O5 C17 163.6(10) . .
C42 C14 O5 La1 -171.0(9) . .
C15 C14 O5 La1 8.0(11) . .
O16 La1 O5 C14 79.8(8) . .
O3 La1 O5 C14 -22.1(8) . .
O4 La1 O5 C14 -9.2(6) . .
O8 La1 O5 C14 -144.9(7) . .
O13 La1 O5 C14 78.3(7) . .
O10 La1 O5 C14 147.9(7) . .
O7 La1 O5 C14 -93.1(7) . .
O11 La1 O5 C14 170.3(7) . .
O6 La1 O5 C14 -103.2(7) . .
N7 La1 O5 C14 158.6(7) . .
O16 La1 O5 C17 -75.2(10) . .
O3 La1 O5 C17 -177.1(9) . .
O4 La1 O5 C17 -164.1(10) . .
O8 La1 O5 C17 60.2(9) . .
O13 La1 O5 C17 -76.6(10) . .
O10 La1 O5 C17 -7.0(10) . .
O7 La1 O5 C17 112.0(10) . .
O11 La1 O5 C17 15.4(10) . .
O6 La1 O5 C17 101.9(10) . .
N7 La1 O5 C17 3.7(10) . .
C3 C2 O6 C16 1.6(17) . .
C1 C2 O6 C16 -177.5(11) . .
C3 C2 O6 La1 174.0(9) . .
C1 C2 O6 La1 -5.1(12) . .
O16 La1 O6 C2 -68.0(8) . .
O3 La1 O6 C2 6.2(7) . .
O4 La1 O6 C2 41.7(8) . .
O8 La1 O6 C2 154.1(8) . .
O13 La1 O6 C2 -69.3(11) . .
O10 La1 O6 C2 -147.9(7) . .
O7 La1 O6 C2 104.2(8) . .
O11 La1 O6 C2 -135.8(8) . .
O5 La1 O6 C2 114.2(7) . .
N7 La1 O6 C2 -142.4(8) . .
O16 La1 O6 C16 103.5(11) . .
O3 La1 O6 C16 177.7(11) . .
O4 La1 O6 C16 -146.8(10) . .
O8 La1 O6 C16 -34.4(10) . .
O13 La1 O6 C16 102.2(12) . .
O10 La1 O6 C16 23.6(11) . .
O7 La1 O6 C16 -84.3(10) . .
O11 La1 O6 C16 35.7(10) . .
O5 La1 O6 C16 -74.3(11) . .
N7 La1 O6 C16 29.1(11) . .
O9 N6 O7 La1 174.9(10) . .
O8 N6 O7 La1 -4.0(11) . .
O16 La1 O7 N6 113.1(10) . .
O3 La1 O7 N6 151.5(7) . .
O4 La1 O7 N6 -144.2(8) . .
O8 La1 O7 N6 2.4(7) . .
O13 La1 O7 N6 -90.7(8) . .
O10 La1 O7 N6 -11.6(8) . .
O11 La1 O7 N6 38.3(8) . .
O5 La1 O7 N6 -80.3(7) . .
O6 La1 O7 N6 92.7(7) . .
N7 La1 O7 N6 13.7(9) . .
O9 N6 O8 La1 -174.8(10) . .
O7 N6 O8 La1 4.1(11) . .
O16 La1 O8 N6 -151.1(7) . .
O3 La1 O8 N6 -42.7(9) . .
O4 La1 O8 N6 33.4(9) . .
O13 La1 O8 N6 120.1(8) . .
O10 La1 O8 N6 163.4(9) . .
O7 La1 O8 N6 -2.4(7) . .
O11 La1 O8 N6 -144.7(9) . .
O5 La1 O8 N6 75.7(8) . .
O6 La1 O8 N6 -77.9(8) . .
N7 La1 O8 N6 -170.6(9) . .
O11 N7 O10 La1 2.0(19) . .
O12 N7 O10 La1 -166.2(15) . .
O16 La1 O10 N7 -70.1(11) . .
O3 La1 O10 N7 -46.6(14) . .
O4 La1 O10 N7 -178.6(9) . .
O8 La1 O10 N7 79.6(11) . .
O13 La1 O10 N7 -141.1(11) . .
O7 La1 O10 N7 91.1(11) . .
O11 La1 O10 N7 -1.0(10) . .
O5 La1 O10 N7 152.9(11) . .
O6 La1 O10 N7 13.9(11) . .
O10 N7 O11 La1 -2.0(18) . .
O12 N7 O11 La1 164.9(18) . .
O16 La1 O11 N7 99.2(10) . .
O3 La1 O11 N7 161.4(10) . .
O8 La1 O11 N7 -76.1(11) . .
O13 La1 O11 N7 38.8(11) . .
O10 La1 O11 N7 1.0(10) . .
O7 La1 O11 N7 -104.5(10) . .
O5 La1 O11 N7 -29.7(11) . .
O6 La1 O11 N7 -163.3(11) . .
O15 N5 O13 La1 19.1(19) . .
O14 N5 O13 La1 -159.0(10) . .
O16 La1 O13 N5 -27.8(12) . .
O3 La1 O13 N5 -90.8(12) . .
O4 La1 O13 N5 -145.0(12) . .
O8 La1 O13 N5 103.9(12) . .
O10 La1 O13 N5 61.4(12) . .
O7 La1 O13 N5 161.9(11) . .
O11 La1 O13 N5 32.3(12) . .
O5 La1 O13 N5 151.1(12) . .
O6 La1 O13 N5 -26.4(16) . .
N7 La1 O13 N5 46.9(12) . .
O3 La1 O16 C28 -73.4(17) . .
O4 La1 O16 C28 -129.0(17) . .
O8 La1 O16 C28 55.3(18) . .
O13 La1 O16 C28 165.3(18) . .
O10 La1 O16 C28 96.3(17) . .
O7 La1 O16 C28 -33(2) . .
O11 La1 O16 C28 49.1(17) . .
O5 La1 O16 C28 163.9(17) . .
O6 La1 O16 C28 -14.2(17) . .
N7 La1 O16 C28 73.4(18) . .
